data_1572490
loop_
_publ_author_name
'Cai, Heng'
'Tu, Yong-Qiang'
'Niu, Qiang'
'Xie, Wen-Ping'
'Wang, Bin'
'Lu, Ka'
'Li, Zi-Hao'
'Zhang, Fu-Min'
'Zhang, Xiao-Ming'

_publ_section_title
;
 CCC pincer Ru complex-catalyzed C-H vinylation/6&#x3c0;-E-cyclization of
 aldimines for constructing 4<i>H</i>-pyrido[1,2-<i>a</i>]pyrimidines.
;
_journal_issue 39
_journal_name_full 'Chemical science'
_journal_page_first 16216
_journal_page_last 16221
_journal_paper_doi 10.1039/d4sc05067c
_journal_volume 15
_journal_year 2024
_chemical_formula_moiety 'C26 H22 N2'
_chemical_formula_sum 'C26 H22 N2'
_chemical_formula_weight 362.45
_space_group_crystal_system monoclinic
_space_group_IT_number 14
_space_group_name_Hall '-P 2ybc'
_space_group_name_H-M_alt 'P 1 21/c 1'
_atom_sites_solution_hydrogens geom
_atom_sites_solution_primary dual
_audit_creation_date 2023-11-28
_audit_creation_method
;
Olex2 1.5-ac5-024
(compiled 2022.04.12 svn.rca3783a0 for Rigaku Oxford Diffraction, GUI svn.r6498)
;
_audit_update_record
;
2024-03-18 deposited with the CCDC.	2024-09-03 downloaded from the CCDC.
;
_cell_angle_alpha 90
_cell_angle_beta 104.195(3)
_cell_angle_gamma 90
_cell_formula_units_Z 4
_cell_length_a 10.8920(3)
_cell_length_b 20.1165(7)
_cell_length_c 9.3605(3)
_cell_measurement_reflns_used 6762
_cell_measurement_temperature 302.03(10)
_cell_measurement_theta_max 75.1940
_cell_measurement_theta_min 4.1710
_cell_volume 1988.35(11)
_computing_cell_refinement 'CrysAlisPro 1.171.42.93a (Rigaku OD, 2023)'
_computing_data_collection 'CrysAlisPro 1.171.42.93a (Rigaku OD, 2023)'
_computing_data_reduction 'CrysAlisPro 1.171.42.93a (Rigaku OD, 2023)'
_computing_molecular_graphics 'Olex2 1.5-ac5-024 (Dolomanov et al., 2009)'
_computing_publication_material 'Olex2 1.5-ac5-024 (Dolomanov et al., 2009)'
_computing_structure_refinement 'SHELXL 2018/3 (Sheldrick, 2015)'
_computing_structure_solution 'SHELXT 2018/2 (Sheldrick, 2018)'
_diffrn_ambient_environment air
_diffrn_ambient_temperature 302.03(10)
_diffrn_detector 'Hybrid Pixel Array Detector'
_diffrn_detector_area_resol_mean 10.0000
_diffrn_detector_type HyPix
_diffrn_measured_fraction_theta_full 0.997
_diffrn_measured_fraction_theta_max 0.943
_diffrn_measurement_details
;
List of Runs (angles in degrees, time in seconds):

  # Type    Start    End  Width  t~exp~   \w     \q     \k     \f   Frames
#--------------------------------------------------------------------------
  1  \w     33.00 102.00   0.50    0.05    --  104.27 -94.00-180.00  138
  2  \w     52.00  93.00   0.50    0.05    --  104.27 -94.00-150.00   82
  3  \w     40.00  77.00   0.50    0.05    --  104.27-125.00   0.00   74
  4  \w     68.00  93.00   0.50    0.05    --  104.27-170.00  30.00   50
  5  \w     72.00  97.00   0.50    0.05    --  104.27-114.00 173.00   50
  6  \w     40.00  72.00   0.50    0.05    --  104.27 -61.00 150.00   64
  7  \w     81.00 106.00   0.50    0.05    --   46.54-170.00  30.00   50
  8  \w     45.00  85.00   0.50    0.05    --   46.54-114.00 173.00   80
  9  \w    126.00 173.00   0.50    0.05    --  104.27  45.00-120.00   94
 10  \w     87.00 171.00   0.50    0.05    --  104.27 114.00 -96.00  168
 11  \w     53.00  85.00   0.50    0.05    --   46.54 170.00  46.00   64
 12  \w     79.00 167.00   0.50    0.05    --  104.27 125.00 150.00  176
 13  \w     25.00 119.00   0.50    0.05    --   46.54  77.00  60.00  188
 14  \w    -24.00  21.00   0.50    0.05    --  -46.54  19.00-180.00   90
 15  \w    -22.00  28.00   0.50    0.05    --  -46.54  19.00 -60.00  100
 16  \w    -68.00 -42.00   0.50    0.05    -- -102.00  61.00 -90.00   52
 17  \w    -69.00 -42.00   0.50    0.05    -- -102.00  61.00 -60.00   54
 18  \w    -78.00 -29.00   0.50    0.05    -- -102.00  77.00   0.00   98
 19  \w    -68.00 -29.00   0.50    0.05    -- -102.00  61.00 120.00   78
 20  \w   -126.00-101.00   0.50    0.05    -- -102.00-114.00 173.00   50
 21  \w   -130.00-104.00   0.50    0.05    -- -102.00-170.00  30.00   52
 22  \w    -90.00 -65.00   0.50    0.05    --  -46.54-170.00  30.00   50
 23  \w   -148.00 -74.00   0.50    0.05    -- -102.00-125.00-120.00  148
 24  \w   -101.00 -69.00   0.50    0.05    -- -102.00 114.00 -96.00   64
;
_diffrn_measurement_device 'four-circle diffractometer'
_diffrn_measurement_device_type 'XtaLAB Synergy R, DW system, HyPix'
_diffrn_measurement_method '\w scans'
_diffrn_orient_matrix_type 'CrysAlisPro convention (1999,Acta A55,543-557)'
_diffrn_orient_matrix_UB_11 0.0803033000
_diffrn_orient_matrix_UB_12 -0.0588898000
_diffrn_orient_matrix_UB_13 -0.0305539000
_diffrn_orient_matrix_UB_21 -0.0735578000
_diffrn_orient_matrix_UB_22 -0.0472479000
_diffrn_orient_matrix_UB_23 0.0784976000
_diffrn_orient_matrix_UB_31 -0.0969694000
_diffrn_orient_matrix_UB_32 -0.0129477000
_diffrn_orient_matrix_UB_33 -0.1474421000
_diffrn_radiation_monochromator mirror
_diffrn_radiation_probe x-ray
_diffrn_radiation_type 'Cu K\a'
_diffrn_radiation_wavelength 1.54184
_diffrn_reflns_av_R_equivalents 0.0459
_diffrn_reflns_av_unetI/netI 0.0459
_diffrn_reflns_Laue_measured_fraction_full 0.997
_diffrn_reflns_Laue_measured_fraction_max 0.943
_diffrn_reflns_limit_h_max 13
_diffrn_reflns_limit_h_min -13
_diffrn_reflns_limit_k_max 19
_diffrn_reflns_limit_k_min -24
_diffrn_reflns_limit_l_max 11
_diffrn_reflns_limit_l_min -11
_diffrn_reflns_number 13973
_diffrn_reflns_point_group_measured_fraction_full 0.997
_diffrn_reflns_point_group_measured_fraction_max 0.943
_diffrn_reflns_theta_full 67.684
_diffrn_reflns_theta_max 77.078
_diffrn_reflns_theta_min 4.187
_diffrn_source 'Rotating-anode X-ray tube'
_diffrn_source_type 'Rigaku (Cu) X-ray Source'
_exptl_absorpt_coefficient_mu 0.543
_exptl_absorpt_correction_T_max 1.00000
_exptl_absorpt_correction_T_min 0.72687
_exptl_absorpt_correction_type multi-scan
_exptl_absorpt_process_details
;
CrysAlisPro 1.171.42.93a (Rigaku Oxford Diffraction, 2023)
Empirical absorption correction using spherical harmonics,
implemented in SCALE3 ABSPACK scaling algorithm.
;
_exptl_crystal_colour 'clear light yellow'
_exptl_crystal_colour_lustre clear
_exptl_crystal_colour_modifier light
_exptl_crystal_colour_primary yellow
_exptl_crystal_density_diffrn 1.211
_exptl_crystal_description block
_exptl_crystal_F_000 768
_exptl_crystal_size_max 0.18
_exptl_crystal_size_mid 0.15
_exptl_crystal_size_min 0.12
_refine_diff_density_max 0.167
_refine_diff_density_min -0.197
_refine_diff_density_rms 0.040
_refine_ls_extinction_method none
_refine_ls_goodness_of_fit_ref 1.072
_refine_ls_hydrogen_treatment constr
_refine_ls_matrix_type full
_refine_ls_number_parameters 255
_refine_ls_number_reflns 3970
_refine_ls_number_restraints 0
_refine_ls_restrained_S_all 1.072
_refine_ls_R_factor_all 0.0687
_refine_ls_R_factor_gt 0.0497
_refine_ls_shift/su_max 0.000
_refine_ls_shift/su_mean 0.000
_refine_ls_structure_factor_coef Fsqd
_refine_ls_weighting_details 'w=1/[\s^2^(Fo^2^)+(0.0717P)^2^+0.2536P] where P=(Fo^2^+2Fc^2^)/3'
_refine_ls_weighting_scheme calc
_refine_ls_wR_factor_gt 0.1327
_refine_ls_wR_factor_ref 0.1529
_reflns_Friedel_coverage 0.000
_reflns_number_gt 2945
_reflns_number_total 3970
_reflns_threshold_expression 'I > 2\s(I)'
_cod_data_source_file d4sc05067c2.cif
_cod_data_source_block caiheng1633-tyq_1128-2_auto
_cod_depositor_comments 'Adding full bibliography for 1572486--1572491.cif.'
_cod_database_code 1572490
_shelx_shelxl_version_number 2018/3
_shelx_space_group_comment
;
The symmetry employed for this shelxl refinement is uniquely defined
by the following loop, which should always be used as a source of
symmetry information in preference to the above space-group names.
They are only intended as comments.
;
_olex2_refinement_description
;
1. Fixed Uiso
 At 1.2 times of:
  All C(H) groups
 At 1.5 times of:
  All C(H,H,H) groups
2.a Aromatic/amide H refined with riding coordinates:
 C2(H2), C3(H3), C5(H5), C7(H7), C9(H9), C13(H13), C14(H14), C17(H17),
 C18(H18), C19(H19), C21(H21), C22(H22), C23(H23), C24(H24), C25(H25), C26(H26)
2.b Idealised Me refined as rotating group:
 C11(H11A,H11B,H11C), C15(H15A,H15B,H15C)
;
_olex2_submission_special_instructions 'No special instructions were received'
_oxdiff_exptl_absorpt_empirical_details
;
Empirical correction (ABSPACK) includes:
- Absorption correction using spherical harmonics
- Frame scaling
;
_oxdiff_exptl_absorpt_empirical_full_max 1.988
_oxdiff_exptl_absorpt_empirical_full_min 0.519

loop_
_space_group_symop_operation_xyz
'x, y, z'
'-x, y+1/2, -z+1/2'
'-x, -y, -z'
'x, -y-1/2, z-1/2'

loop_
_atom_site_label
_atom_site_type_symbol
_atom_site_fract_x
_atom_site_fract_y
_atom_site_fract_z
_atom_site_U_iso_or_equiv
_atom_site_adp_type
_atom_site_occupancy
_atom_site_site_symmetry_order
_atom_site_calc_flag
_atom_site_refinement_flags_posn
_atom_site_refinement_flags_adp
_atom_site_refinement_flags_occupancy
_atom_site_disorder_assembly
_atom_site_disorder_group
N1 N 0.55293(12) 0.36822(7) 0.13042(13) 0.0516(3) Uani 1 1 d . . . . .
N2 N 0.33669(12) 0.40144(7) 0.07602(13) 0.0537(4) Uani 1 1 d . . . . .
C1 C 0.33203(14) 0.38197(8) 0.21707(15) 0.0480(4) Uani 1 1 d . . . . .
C2 C 0.00218(17) 0.44521(10) 0.1921(2) 0.0671(5) Uani 1 1 d . . . . .
H2 H -0.064753 0.462677 0.120450 0.080 Uiso 1 1 calc R U . . .
C3 C 1.0421(2) 0.26265(12) 0.7310(2) 0.0780(6) Uani 1 1 d . . . . .
H3 H 1.103487 0.230168 0.762636 0.094 Uiso 1 1 calc R U . . .
C4 C 0.44460(15) 0.39645(8) 0.04055(16) 0.0485(4) Uani 1 1 d . . . . .
C5 C 1.05046(19) 0.32299(12) 0.8067(2) 0.0730(6) Uani 1 1 d . . . . .
H5 H 1.117588 0.330468 0.888151 0.088 Uiso 1 1 calc R U . . .
C6 C 0.85066(15) 0.29943(9) 0.56081(17) 0.0534(4) Uani 1 1 d . . . . .
C7 C 0.20010(17) 0.39404(10) 0.40206(18) 0.0626(5) Uani 1 1 d . . . . .
H7 H 0.266959 0.377228 0.474776 0.075 Uiso 1 1 calc R U . . .
C8 C 0.21481(14) 0.40177(8) 0.25984(16) 0.0490(4) Uani 1 1 d . . . . .
C9 C 0.66543(17) 0.36883(11) 0.09064(19) 0.0653(5) Uani 1 1 d . . . . .
H9 H 0.736199 0.349873 0.153713 0.078 Uiso 1 1 calc R U . . .
C10 C 0.65802(15) 0.33639(9) 0.38822(16) 0.0515(4) Uani 1 1 d . . . . .
C11 C 0.3384(2) 0.45051(12) -0.19967(19) 0.0772(6) Uani 1 1 d . . . . .
H11A H 0.275244 0.416244 -0.222549 0.116 Uiso 1 1 calc R U . . .
H11B H 0.357009 0.466112 -0.288971 0.116 Uiso 1 1 calc R U . . .
H11C H 0.307222 0.486725 -0.151746 0.116 Uiso 1 1 calc R U . . .
C12 C 0.85896(15) 0.36055(9) 0.63736(16) 0.0529(4) Uani 1 1 d . . . . .
C13 C 0.56902(18) 0.42313(10) -0.13322(18) 0.0640(5) Uani 1 1 d . . . . .
H13 H 0.576007 0.441422 -0.222131 0.077 Uiso 1 1 calc R U . . .
C14 C 0.74807(15) 0.28922(9) 0.43535(17) 0.0548(4) Uani 1 1 d . . . . .
H14 H 0.742569 0.249225 0.384338 0.066 Uiso 1 1 calc R U . . .
C15 C 0.52528(18) 0.25371(10) 0.2057(2) 0.0686(5) Uani 1 1 d . . . . .
H15A H 0.451738 0.250325 0.124829 0.103 Uiso 1 1 calc R U . . .
H15B H 0.514966 0.225611 0.284788 0.103 Uiso 1 1 calc R U . . .
H15C H 0.598747 0.239970 0.173921 0.103 Uiso 1 1 calc R U . . .
C16 C 0.54184(15) 0.32572(9) 0.25892(17) 0.0529(4) Uani 1 1 d . . . . .
C17 C 0.94433(18) 0.25102(10) 0.6106(2) 0.0693(5) Uani 1 1 d . . . . .
H17 H 0.939802 0.210644 0.561199 0.083 Uiso 1 1 calc R U . . .
C18 C 0.42615(15) 0.34825(9) 0.30595(17) 0.0570(4) Uani 1 1 d . . . . .
H18 H 0.419830 0.338310 0.400912 0.068 Uiso 1 1 calc R U . . .
C19 C 0.96164(18) 0.37055(10) 0.76244(18) 0.0641(5) Uani 1 1 d . . . . .
H19 H 0.967788 0.410299 0.814448 0.077 Uiso 1 1 calc R U . . .
C20 C 0.45601(17) 0.42323(9) -0.09973(16) 0.0552(4) Uani 1 1 d . . . . .
C21 C 0.67742(19) 0.39585(11) -0.0364(2) 0.0704(5) Uani 1 1 d . . . . .
H21 H 0.755488 0.396578 -0.060102 0.085 Uiso 1 1 calc R U . . .
C22 C 0.76661(17) 0.40957(9) 0.58517(18) 0.0581(4) Uani 1 1 d . . . . .
H22 H 0.771829 0.450284 0.633352 0.070 Uiso 1 1 calc R U . . .
C23 C -0.01107(18) 0.43621(12) 0.3327(2) 0.0747(6) Uani 1 1 d . . . . .
H23 H -0.086502 0.447192 0.356688 0.090 Uiso 1 1 calc R U . . .
C24 C 0.66950(16) 0.39792(9) 0.46458(18) 0.0566(4) Uani 1 1 d . . . . .
H24 H 0.609580 0.430997 0.431732 0.068 Uiso 1 1 calc R U . . .
C25 C 0.08900(19) 0.41067(12) 0.4378(2) 0.0770(6) Uani 1 1 d . . . . .
H25 H 0.081340 0.404615 0.533714 0.092 Uiso 1 1 calc R U . . .
C26 C 0.11360(16) 0.42867(9) 0.15547(18) 0.0568(4) Uani 1 1 d . . . . .
H26 H 0.121093 0.435595 0.059747 0.068 Uiso 1 1 calc R U . . .

loop_
_atom_site_aniso_label
_atom_site_aniso_U_11
_atom_site_aniso_U_22
_atom_site_aniso_U_33
_atom_site_aniso_U_23
_atom_site_aniso_U_13
_atom_site_aniso_U_12
N1 0.0515(7) 0.0673(9) 0.0373(7) 0.0033(6) 0.0133(5) 0.0017(6)
N2 0.0529(7) 0.0735(9) 0.0336(6) 0.0037(6) 0.0084(5) 0.0012(6)
C1 0.0491(8) 0.0606(10) 0.0332(7) -0.0003(6) 0.0078(6) -0.0049(7)
C2 0.0518(9) 0.0807(13) 0.0649(11) 0.0004(9) 0.0068(8) 0.0066(9)
C3 0.0699(12) 0.0880(15) 0.0669(12) 0.0117(11) -0.0010(9) 0.0177(11)
C4 0.0517(8) 0.0586(10) 0.0341(7) -0.0027(6) 0.0083(6) -0.0031(7)
C5 0.0677(11) 0.0954(16) 0.0483(10) 0.0059(10) -0.0003(8) 0.0004(11)
C6 0.0537(9) 0.0636(10) 0.0430(8) 0.0034(7) 0.0120(7) 0.0036(7)
C7 0.0562(10) 0.0913(14) 0.0411(9) 0.0043(8) 0.0136(7) 0.0050(9)
C8 0.0487(8) 0.0586(10) 0.0380(8) -0.0027(6) 0.0076(6) -0.0054(7)
C9 0.0546(10) 0.0916(14) 0.0523(10) 0.0018(9) 0.0179(7) 0.0037(9)
C10 0.0525(9) 0.0627(10) 0.0401(8) 0.0042(7) 0.0130(6) 0.0033(7)
C11 0.0834(13) 0.1053(16) 0.0415(9) 0.0198(10) 0.0123(9) 0.0065(12)
C12 0.0558(9) 0.0652(11) 0.0393(8) 0.0043(7) 0.0149(6) -0.0011(8)
C13 0.0782(12) 0.0773(12) 0.0412(8) -0.0001(8) 0.0235(8) -0.0094(10)
C14 0.0582(9) 0.0601(10) 0.0454(8) -0.0007(7) 0.0114(7) 0.0061(8)
C15 0.0688(11) 0.0717(12) 0.0604(11) -0.0004(9) 0.0065(9) -0.0037(9)
C16 0.0531(9) 0.0634(11) 0.0413(8) 0.0068(7) 0.0097(6) 0.0021(7)
C17 0.0712(11) 0.0703(12) 0.0620(11) 0.0016(9) 0.0079(9) 0.0154(10)
C18 0.0530(9) 0.0785(12) 0.0402(8) 0.0139(7) 0.0128(7) 0.0037(8)
C19 0.0685(11) 0.0791(13) 0.0424(9) -0.0003(8) 0.0096(8) -0.0055(9)
C20 0.0674(10) 0.0640(11) 0.0351(8) -0.0008(7) 0.0142(7) -0.0052(8)
C21 0.0643(11) 0.0994(15) 0.0540(10) -0.0012(9) 0.0266(8) -0.0065(10)
C22 0.0680(10) 0.0603(11) 0.0479(9) -0.0039(7) 0.0178(8) 0.0020(8)
C23 0.0560(10) 0.0979(16) 0.0750(13) -0.0045(11) 0.0250(9) 0.0044(10)
C24 0.0600(10) 0.0614(11) 0.0486(9) 0.0050(7) 0.0140(7) 0.0091(8)
C25 0.0702(12) 0.1119(17) 0.0544(10) 0.0021(10) 0.0261(9) 0.0049(11)
C26 0.0545(9) 0.0707(11) 0.0427(8) 0.0000(7) 0.0070(7) 0.0004(8)

loop_
_atom_type_symbol
_atom_type_description
_atom_type_scat_dispersion_real
_atom_type_scat_dispersion_imag
_atom_type_scat_source
C C 0.0181 0.0091 'International Tables Vol C Tables 4.2.6.8 and 6.1.1.4'
H H 0.0000 0.0000 'International Tables Vol C Tables 4.2.6.8 and 6.1.1.4'
N N 0.0311 0.0180 'International Tables Vol C Tables 4.2.6.8 and 6.1.1.4'

loop_
_geom_angle_atom_site_label_1
_geom_angle_atom_site_label_2
_geom_angle_atom_site_label_3
_geom_angle
_geom_angle_site_symmetry_1
_geom_angle_site_symmetry_3
_geom_angle_publ_flag
C4 N1 C16 119.53(13) . . ?
C9 N1 C4 121.08(13) . . ?
C9 N1 C16 118.46(13) . . ?
C4 N2 C1 117.79(13) . . ?
N2 C1 C8 114.52(13) . . ?
C18 C1 N2 122.24(14) . . ?
C18 C1 C8 123.24(14) . . ?
C23 C2 C26 120.84(17) . . ?
C17 C3 C5 120.49(19) . . ?
N1 C4 C20 116.75(14) . . ?
N2 C4 N1 124.23(14) . . ?
N2 C4 C20 119.01(14) . . ?
C19 C5 C3 120.44(17) . . ?
C12 C6 C14 118.88(15) . . ?
C17 C6 C12 118.91(15) . . ?
C17 C6 C14 122.22(16) . . ?
C25 C7 C8 121.47(16) . . ?
C7 C8 C1 122.56(14) . . ?
C7 C8 C26 117.34(15) . . ?
C26 C8 C1 120.09(14) . . ?
C21 C9 N1 122.27(17) . . ?
C14 C10 C16 123.22(15) . . ?
C14 C10 C24 118.57(15) . . ?
C24 C10 C16 118.18(14) . . ?
C6 C12 C19 118.68(16) . . ?
C22 C12 C6 118.79(15) . . ?
C22 C12 C19 122.53(17) . . ?
C20 C13 C21 121.42(16) . . ?
C10 C14 C6 121.70(16) . . ?
N1 C16 C10 109.77(13) . . ?
N1 C16 C15 107.70(13) . . ?
C15 C16 C10 113.44(14) . . ?
C18 C16 N1 107.47(13) . . ?
C18 C16 C10 108.35(13) . . ?
C18 C16 C15 109.94(15) . . ?
C3 C17 C6 120.69(19) . . ?
C1 C18 C16 122.76(14) . . ?
C5 C19 C12 120.80(19) . . ?
C4 C20 C11 116.88(15) . . ?
C13 C20 C4 119.81(15) . . ?
C13 C20 C11 123.31(15) . . ?
C9 C21 C13 118.58(17) . . ?
C24 C22 C12 120.64(16) . . ?
C2 C23 C25 118.96(17) . . ?
C22 C24 C10 121.40(16) . . ?
C7 C25 C23 120.50(18) . . ?
C2 C26 C8 120.87(16) . . ?

loop_
_geom_bond_atom_site_label_1
_geom_bond_atom_site_label_2
_geom_bond_distance
_geom_bond_site_symmetry_2
_geom_bond_publ_flag
N1 C4 1.391(2) . ?
N1 C9 1.365(2) . ?
N1 C16 1.504(2) . ?
N2 C1 1.3900(19) . ?
N2 C4 1.301(2) . ?
C1 C8 1.483(2) . ?
C1 C18 1.336(2) . ?
C2 C23 1.371(3) . ?
C2 C26 1.380(3) . ?
C3 C5 1.397(3) . ?
C3 C17 1.367(3) . ?
C4 C20 1.453(2) . ?
C5 C19 1.351(3) . ?
C6 C12 1.415(2) . ?
C6 C14 1.423(2) . ?
C6 C17 1.405(2) . ?
C7 C8 1.388(2) . ?
C7 C25 1.373(3) . ?
C8 C26 1.391(2) . ?
C9 C21 1.343(3) . ?
C10 C14 1.358(2) . ?
C10 C16 1.537(2) . ?
C10 C24 1.419(2) . ?
C11 C20 1.493(3) . ?
C12 C19 1.421(2) . ?
C12 C22 1.408(2) . ?
C13 C20 1.343(2) . ?
C13 C21 1.411(3) . ?
C15 C16 1.528(3) . ?
C16 C18 1.503(2) . ?
C22 C24 1.365(2) . ?
C23 C25 1.376(3) . ?
